data_7119366
loop_
_publ_author_name
'Phonsri, Wasinee'
'Davies, Casey G.'
'Jameson, Guy N. L.'
'Moubaraki, Boujemaa'
'Ward, Jas S.'
'Kruger, Paul E.'
'Chastanet, Guillaume'
'Murray, Keith S.'

_publ_section_title
;
 Symmetry breaking above room temperature in an Fe(ii) spin crossover
 complex with an N4O2 donor set.
;
_journal_issue 8
_journal_name_full 'Chemical communications (Cambridge, England)'
_journal_page_first 1374
_journal_page_last 1377
_journal_paper_doi 10.1039/c6cc10040f
_journal_volume 53
_journal_year 2017
_chemical_formula_moiety 'C32 H20 Cl2 Fe N4 O2'
_chemical_formula_sum 'C32 H20 Cl2 Fe N4 O2'
_chemical_formula_weight 619.27
_space_group_crystal_system triclinic
_space_group_IT_number 2
_space_group_name_Hall '-P 1'
_space_group_name_H-M_alt 'P -1'
_symmetry_space_group_name_Hall '-P 1'
_symmetry_space_group_name_H-M 'P -1'
_atom_sites_solution_hydrogens geom
_audit_creation_date 2016-05-22
_audit_creation_method
;
Olex2 1.2
(compiled 2016.02.19 svn.r3266 for OlexSys, GUI svn.r5155)
;
_audit_update_record
;
2016-07-25 deposited with the CCDC.
2017-01-06 downloaded from the CCDC.
;
_cell_angle_alpha 90.988(3)
_cell_angle_beta 93.801(3)
_cell_angle_gamma 90.596(3)
_cell_formula_units_Z 4
_cell_length_a 10.2926(5)
_cell_length_b 13.0726(5)
_cell_length_c 19.6371(8)
_cell_measurement_reflns_used 5032
_cell_measurement_temperature 308.01(10)
_cell_measurement_theta_max 75.3780
_cell_measurement_theta_min 4.5140
_cell_volume 2635.8(2)
_computing_cell_refinement 'CrysAlisPro 1.171.38.43b (Rigaku OD, 2015)'
_computing_data_collection 'CrysAlisPro 1.171.38.43b (Rigaku OD, 2015)'
_computing_data_reduction 'CrysAlisPro 1.171.38.43b (Rigaku OD, 2015)'
_computing_molecular_graphics 'Olex2 (Dolomanov et al., 2009)'
_computing_publication_material 'Olex2 (Dolomanov et al., 2009)'
_computing_structure_refinement 'ShelXL (Sheldrick, 2015)'
_diffrn_ambient_environment air
_diffrn_ambient_temperature 308.01(10)
_diffrn_detector 'CCD plate'
_diffrn_detector_area_resol_mean 10.6501
_diffrn_detector_type Atlas
_diffrn_measured_fraction_theta_full 0.999
_diffrn_measured_fraction_theta_max 0.969
_diffrn_measurement_details
;
List of Runs (angles in degrees, time in seconds):

  # Type    Start    End  Width  t~exp~   \w     \q     \k     \f   Frames
#--------------------------------------------------------------------------
  1  \w    -91.00 -42.00   1.00   10.00    --  -38.50 125.00 120.00   49
  2  \w    -46.00  31.00   1.00   10.00    --  -38.50  37.00-150.00   77
  3  \w   -110.00 -51.00   1.00   10.00    --  -38.50 -37.00  90.00   59
  4  \w   -109.00 -10.00   1.00   10.00    --  -38.50 -77.00  30.00   99
  5  \w    -27.00  23.00   1.00   10.00    --   42.63 -48.00-127.00   50
  6  \w      1.00  58.00   1.00   10.00    --   42.63 -99.00 -30.00   57
  7  \w     95.00 121.00   1.00   40.00    --  111.00-125.00-150.00   26
  8  \w     46.00  75.00   1.00   40.00    --  111.00-125.00-150.00   29
  9  \w     87.00 121.00   1.00   40.00    --  111.00 -61.00 -90.00   34
 10  \w     38.00  88.00   1.00   40.00    --  111.00 -30.00 -30.00   50
 11  \w     37.00 107.00   1.00   40.00    --  111.00 -94.00-120.00   70
 12  \w     40.00  75.00   1.00   40.00    --  111.00 -30.00 -90.00   35
 13  \w     59.00 118.00   1.00   40.00    --  111.00-125.00  90.00   59
 14  \w     90.00 159.00   1.00   40.00    --  111.00  30.00-120.00   69
 15  \w     38.00  74.00   1.00   40.00    --  111.00 -30.00 120.00   36
 16  \w     42.00  94.00   1.00   40.00    --  111.00 -45.00-150.00   52
 17  \w    141.00 173.00   1.00   40.00    --  111.00  45.00 150.00   32
 18  \w     89.00 137.00   1.00   40.00    --  111.00  45.00 150.00   48
 19  \w     60.00 131.00   1.00   40.00    --  111.00 -77.00  90.00   71
 20  \w     83.00 109.00   1.00   40.00    --  111.00 -94.00 -60.00   26
 21  \w    123.00 152.00   1.00   40.00    --  111.00  30.00 -60.00   29
 22  \w     42.00  97.00   1.00   40.00    --  111.00 -45.00  30.00   55
 23  \w     95.00 122.00   1.00   40.00    --  111.00  15.00 -90.00   27
 24  \w    137.00 172.00   1.00   40.00    --  111.00  15.00 -90.00   35
 25  \w     53.00  84.00   1.00   40.00    --  111.00 -61.00 -90.00   31
;
_diffrn_measurement_device 'four-circle diffractometer'
_diffrn_measurement_device_type 'SuperNova, Dual, Cu at zero, Atlas'
_diffrn_measurement_method '\f and \w scans'
_diffrn_orient_matrix_type 'CrysAlisPro convention (1999,Acta A55,543-557)'
_diffrn_orient_matrix_UB_11 -0.0200646000
_diffrn_orient_matrix_UB_12 -0.1082521000
_diffrn_orient_matrix_UB_13 0.0275610000
_diffrn_orient_matrix_UB_21 -0.1362544000
_diffrn_orient_matrix_UB_22 -0.0057635000
_diffrn_orient_matrix_UB_23 -0.0374865000
_diffrn_orient_matrix_UB_31 0.0594748000
_diffrn_orient_matrix_UB_32 -0.0462820000
_diffrn_orient_matrix_UB_33 -0.0633953000
_diffrn_radiation_monochromator mirror
_diffrn_radiation_probe x-ray
_diffrn_radiation_type CuK\a
_diffrn_radiation_wavelength 1.54184
_diffrn_reflns_av_R_equivalents 0.0424
_diffrn_reflns_av_unetI/netI 0.0619
_diffrn_reflns_Laue_measured_fraction_full 0.999
_diffrn_reflns_Laue_measured_fraction_max 0.969
_diffrn_reflns_limit_h_max 12
_diffrn_reflns_limit_h_min -12
_diffrn_reflns_limit_k_max 14
_diffrn_reflns_limit_k_min -16
_diffrn_reflns_limit_l_max 23
_diffrn_reflns_limit_l_min -24
_diffrn_reflns_number 19835
_diffrn_reflns_point_group_measured_fraction_full 0.999
_diffrn_reflns_point_group_measured_fraction_max 0.969
_diffrn_reflns_theta_full 67.684
_diffrn_reflns_theta_max 76.727
_diffrn_reflns_theta_min 3.382
_diffrn_source 'micro-focus sealed X-ray tube'
_diffrn_source_type 'SuperNova (Cu) X-ray Source'
_exptl_absorpt_coefficient_mu 6.779
_exptl_absorpt_correction_T_max 1.00000
_exptl_absorpt_correction_T_min 0.49533
_exptl_absorpt_correction_type multi-scan
_exptl_absorpt_process_details
;
CrysAlisPro 1.171.38.43b (Rigaku Oxford Diffraction, 2015)
Empirical absorption correction using spherical harmonics,
 implemented in SCALE3 ABSPACK scaling algorithm.
;
_exptl_crystal_colour brown
_exptl_crystal_colour_primary brown
_exptl_crystal_density_diffrn 1.561
_exptl_crystal_description plate
_exptl_crystal_F_000 1264
_exptl_crystal_size_max 0.25
_exptl_crystal_size_mid 0.06
_exptl_crystal_size_min 0.03
_refine_diff_density_max 1.010
_refine_diff_density_min -0.532
_refine_diff_density_rms 0.079
_refine_ls_extinction_method none
_refine_ls_goodness_of_fit_ref 1.019
_refine_ls_hydrogen_treatment constr
_refine_ls_matrix_type full
_refine_ls_number_parameters 739
_refine_ls_number_reflns 10745
_refine_ls_number_restraints 0
_refine_ls_restrained_S_all 1.019
_refine_ls_R_factor_all 0.0910
_refine_ls_R_factor_gt 0.0655
_refine_ls_shift/su_max 0.001
_refine_ls_shift/su_mean 0.000
_refine_ls_structure_factor_coef Fsqd
_refine_ls_weighting_details 'w=1/[\s^2^(Fo^2^)+(0.1081P)^2^+0.3048P] where P=(Fo^2^+2Fc^2^)/3'
_refine_ls_weighting_scheme calc
_refine_ls_wR_factor_gt 0.1744
_refine_ls_wR_factor_ref 0.2002
_reflns_Friedel_coverage 0.000
_reflns_number_gt 7485
_reflns_number_total 10745
_reflns_threshold_expression 'I > 2\s(I)'
_cod_data_source_file c6cc10040f2.cif
_cod_data_source_block WS74-308K_scale
_cod_depositor_comments 'Adding full bibliography for 7119364--7119369.cif.'
_cod_original_cell_volume 2635.81(19)
_cod_database_code 7119366
_shelxl_version_number 2014/6
_shelx_space_group_comment
;
The symmetry employed for this shelxl refinement is uniquely defined
by the following loop, which should always be used as a source of
symmetry information in preference to the above space-group names.
They are only intended as comments.
;
_reflns_odcompleteness_completeness 99.93
_reflns_odcompleteness_iscentric 1
_reflns_odcompleteness_theta 69.95
_olex2_refinement_description
;
1. Fixed Uiso
 At 1.2 times of:
  All C(H) groups
2.a Aromatic/amide H refined with riding coordinates:
 C2(H2), C3(H3), C5(H5), C7(H7), C9(H9), C10(H10), C11(H11), C13(H13),
 C14(H14), C15(H15), C18(H18), C19(H19), C21(H21), C23(H23), C25(H25), C26(H26),
  C27(H27), C29(H29), C30(H30), C31(H31), C52(H52), C53(H53), C55(H55),
 C57(H57), C59(H59), C60(H60), C61(H61), C63(H63), C64(H64), C65(H65), C68(H68),
  C69(H69), C71(H71), C73(H73), C75(H75), C76(H76), C77(H77), C79(H79),
 C80(H80), C81(H81)
;
_ins_header
;
TITL WS74-308K_scale in P-1 
REM P-1 (#2 in standard setting)
CELL 1.54184  10.292577  13.072625  19.637113  90.9879  93.8009  90.5963
ZERR    4.00   0.000454   0.000532   0.000759   0.0032   0.0034   0.0034
LATT  1
SFAC C H N O Cl Fe
UNIT 128.00 80.00 16.00 8.00 8.00 4.00
TREF
HKLF 4
END
;
_olex2_submission_special_instructions 'No special instructions were received'
_oxdiff_exptl_absorpt_empirical_details
;
Empirical correction (ABSPACK) includes:
- Absorption correction using spherical harmonics
- Frame scaling
;
_oxdiff_exptl_absorpt_empirical_full_max 1.696
_oxdiff_exptl_absorpt_empirical_full_min 0.729

loop_
_space_group_symop_operation_xyz
'x, y, z'
'-x, -y, -z'

loop_
_atom_site_label
_atom_site_type_symbol
_atom_site_fract_x
_atom_site_fract_y
_atom_site_fract_z
_atom_site_U_iso_or_equiv
_atom_site_adp_type
_atom_site_occupancy
_atom_site_site_symmetry_order
_atom_site_calc_flag
_atom_site_refinement_flags_posn
Fe1 Fe 0.62859(6) 0.75118(4) 0.50844(3) 0.04558(16) Uani 1 1 d .
Cl1 Cl 0.22258(14) 0.95640(13) 0.76804(7) 0.0866(4) Uani 1 1 d .
Cl2 Cl 0.24287(16) 0.48608(16) 0.23420(9) 0.1023(5) Uani 1 1 d .
O1 O 0.4988(3) 0.7114(2) 0.57261(16) 0.0574(7) Uani 1 1 d .
O2 O 0.4943(3) 0.7739(2) 0.43537(19) 0.0654(8) Uani 1 1 d .
N1 N 0.6245(3) 0.8979(2) 0.53898(17) 0.0469(7) Uani 1 1 d .
N2 N 0.7652(3) 0.8069(3) 0.44872(17) 0.0527(8) Uani 1 1 d .
N3 N 0.6491(3) 0.6052(2) 0.48011(17) 0.0470(7) Uani 1 1 d .
N4 N 0.7749(3) 0.7128(3) 0.57737(16) 0.0479(7) Uani 1 1 d .
C1 C 0.4459(4) 0.7693(3) 0.6165(2) 0.0520(9) Uani 1 1 d .
C2 C 0.3577(5) 0.7248(4) 0.6608(2) 0.0629(11) Uani 1 1 d .
H2 H 0.3435 0.6544 0.6582 0.076 Uiso 1 1 calc R
C3 C 0.2938(4) 0.7804(4) 0.7065(2) 0.0671(12) Uani 1 1 d .
H3 H 0.2372 0.7479 0.7343 0.080 Uiso 1 1 calc R
C4 C 0.3121(4) 0.8852(4) 0.7119(2) 0.0625(11) Uani 1 1 d .
C5 C 0.3969(4) 0.9343(4) 0.6713(2) 0.0570(9) Uani 1 1 d .
H5 H 0.4086 1.0048 0.6753 0.068 Uiso 1 1 calc R
C6 C 0.4655(4) 0.8780(3) 0.6241(2) 0.0495(8) Uani 1 1 d .
C7 C 0.5514(4) 0.9358(3) 0.5841(2) 0.0493(8) Uani 1 1 d .
H7 H 0.5548 1.0063 0.5912 0.059 Uiso 1 1 calc R
C8 C 0.7124(4) 0.9619(3) 0.5053(2) 0.0511(9) Uani 1 1 d .
C9 C 0.7281(5) 1.0651(3) 0.5141(3) 0.0644(11) Uani 1 1 d .
H9 H 0.6789 1.1010 0.5444 0.077 Uiso 1 1 calc R
C10 C 0.8213(6) 1.1175(4) 0.4761(3) 0.0816(16) Uani 1 1 d .
H10 H 0.8321 1.1879 0.4821 0.098 Uiso 1 1 calc R
C11 C 0.8940(5) 1.0674(5) 0.4316(3) 0.0853(18) Uani 1 1 d .
H11 H 0.9542 1.1036 0.4079 0.102 Uiso 1 1 calc R
C12 C 0.8794(4) 0.9617(4) 0.4211(3) 0.0698(14) Uani 1 1 d .
C13 C 0.9472(5) 0.9032(6) 0.3744(3) 0.089(2) Uani 1 1 d .
H13 H 1.0076 0.9352 0.3484 0.106 Uiso 1 1 calc R
C14 C 0.9256(5) 0.8009(6) 0.3668(3) 0.0830(17) Uani 1 1 d .
H14 H 0.9728 0.7619 0.3372 0.100 Uiso 1 1 calc R
C15 C 0.8311(5) 0.7557(5) 0.4044(2) 0.0695(13) Uani 1 1 d .
H15 H 0.8136 0.6862 0.3979 0.083 Uiso 1 1 calc R
C16 C 0.7857(4) 0.9098(4) 0.4581(2) 0.0550(10) Uani 1 1 d .
C17 C 0.4406(4) 0.7062(4) 0.3933(2) 0.0586(10) Uani 1 1 d .
C18 C 0.3396(5) 0.7376(5) 0.3456(3) 0.0736(13) Uani 1 1 d .
H18 H 0.3134 0.8055 0.3465 0.088 Uiso 1 1 calc R
C19 C 0.2795(6) 0.6714(5) 0.2984(3) 0.0804(16) Uani 1 1 d .
H19 H 0.2146 0.6947 0.2675 0.097 Uiso 1 1 calc R
C20 C 0.3160(5) 0.5686(5) 0.2967(3) 0.0737(14) Uani 1 1 d .
C21 C 0.4087(4) 0.5329(4) 0.3424(2) 0.0637(11) Uani 1 1 d .
H21 H 0.4303 0.4640 0.3414 0.076 Uiso 1 1 calc R
C22 C 0.4726(4) 0.5997(3) 0.3913(2) 0.0539(9) Uani 1 1 d .
C23 C 0.5719(4) 0.5545(3) 0.4357(2) 0.0501(8) Uani 1 1 d .
H23 H 0.5820 0.4839 0.4326 0.060 Uiso 1 1 calc R
C24 C 0.7489(4) 0.5533(3) 0.5177(2) 0.0520(9) Uani 1 1 d .
C25 C 0.7857(5) 0.4541(4) 0.5092(3) 0.0673(12) Uani 1 1 d .
H25 H 0.7413 0.4124 0.4764 0.081 Uiso 1 1 calc R
C26 C 0.8909(6) 0.4143(4) 0.5500(3) 0.0790(15) Uani 1 1 d .
H26 H 0.9164 0.3472 0.5428 0.095 Uiso 1 1 calc R
C27 C 0.9556(6) 0.4725(4) 0.5997(3) 0.0765(14) Uani 1 1 d .
H27 H 1.0237 0.4445 0.6264 0.092 Uiso 1 1 calc R
C28 C 0.9201(4) 0.5753(4) 0.6110(2) 0.0593(10) Uani 1 1 d .
C29 C 0.9800(5) 0.6411(4) 0.6613(3) 0.0677(12) Uani 1 1 d .
H29 H 1.0492 0.6180 0.6896 0.081 Uiso 1 1 calc R
C30 C 0.9378(5) 0.7376(4) 0.6687(2) 0.0650(11) Uani 1 1 d .
H30 H 0.9773 0.7814 0.7019 0.078 Uiso 1 1 calc R
C31 C 0.8340(4) 0.7707(4) 0.6259(2) 0.0564(9) Uani 1 1 d .
H31 H 0.8048 0.8371 0.6319 0.068 Uiso 1 1 calc R
C32 C 0.8155(4) 0.6145(3) 0.5693(2) 0.0490(8) Uani 1 1 d .
Fe51 Fe 0.11618(6) 0.74948(4) 0.00710(3) 0.04954(18) Uani 1 1 d .
Cl51 Cl -0.27280(14) 0.53768(14) 0.27388(7) 0.0898(4) Uani 1 1 d .
Cl52 Cl -0.25166(16) 1.02815(17) -0.26389(8) 0.1015(5) Uani 1 1 d .
O51 O -0.0130(3) 0.7828(2) 0.07515(18) 0.0655(8) Uani 1 1 d .
O52 O -0.0168(4) 0.7349(3) -0.0719(2) 0.0736(9) Uani 1 1 d .
N51 N 0.1201(3) 0.5991(2) 0.04081(17) 0.0464(7) Uani 1 1 d .
N52 N 0.2587(3) 0.6829(3) -0.05350(18) 0.0550(8) Uani 1 1 d .
N53 N 0.1499(3) 0.9001(3) -0.02159(18) 0.0513(7) Uani 1 1 d .
N54 N 0.2749(3) 0.7950(3) 0.07657(17) 0.0503(7) Uani 1 1 d .
C51 C -0.0634(4) 0.7258(3) 0.1194(2) 0.0557(9) Uani 1 1 d .
C52 C -0.1514(5) 0.7702(4) 0.1645(3) 0.0703(12) Uani 1 1 d .
H52 H -0.1677 0.8400 0.1622 0.084 Uiso 1 1 calc R
C53 C -0.2123(5) 0.7132(5) 0.2110(3) 0.0700(13) Uani 1 1 d .
H53 H -0.2691 0.7444 0.2397 0.084 Uiso 1 1 calc R
C54 C -0.1898(5) 0.6093(4) 0.2155(2) 0.0629(11) Uani 1 1 d .
C55 C -0.1049(4) 0.5624(4) 0.1751(2) 0.0568(9) Uani 1 1 d .
H55 H -0.0892 0.4928 0.1797 0.068 Uiso 1 1 calc R
C56 C -0.0400(4) 0.6190(3) 0.1261(2) 0.0515(9) Uani 1 1 d .
C57 C 0.0463(4) 0.5623(3) 0.0862(2) 0.0485(8) Uani 1 1 d .
H57 H 0.0502 0.4922 0.0932 0.058 Uiso 1 1 calc R
C58 C 0.2087(4) 0.5342(3) 0.0083(2) 0.0518(9) Uani 1 1 d .
C59 C 0.2267(5) 0.4318(4) 0.0201(3) 0.0663(12) Uani 1 1 d .
H59 H 0.1785 0.3993 0.0519 0.080 Uiso 1 1 calc R
C60 C 0.3162(6) 0.3765(4) -0.0153(4) 0.0860(18) Uani 1 1 d .
H60 H 0.3257 0.3070 -0.0072 0.103 Uiso 1 1 calc R
C61 C 0.3901(5) 0.4217(5) -0.0613(3) 0.0878(19) Uani 1 1 d .
H61 H 0.4509 0.3835 -0.0834 0.105 Uiso 1 1 calc R
C62 C 0.3745(4) 0.5270(5) -0.0758(3) 0.0697(13) Uani 1 1 d .
C63 C 0.4434(5) 0.5788(6) -0.1245(3) 0.0865(19) Uani 1 1 d .
H63 H 0.5054 0.5449 -0.1486 0.104 Uiso 1 1 calc R
C64 C 0.4178(6) 0.6790(7) -0.1360(3) 0.091(2) Uani 1 1 d .
H64 H 0.4630 0.7145 -0.1677 0.109 Uiso 1 1 calc R
C65 C 0.3239(5) 0.7285(5) -0.1001(3) 0.0736(14) Uani 1 1 d .
H65 H 0.3064 0.7967 -0.1094 0.088 Uiso 1 1 calc R
C66 C 0.2815(4) 0.5824(3) -0.0412(2) 0.0530(9) Uani 1 1 d .
C67 C -0.0680(5) 0.8036(4) -0.1110(2) 0.0607(10) Uani 1 1 d .
C68 C -0.1731(6) 0.7750(5) -0.1590(3) 0.0810(15) Uani 1 1 d .
H68 H -0.2048 0.7081 -0.1597 0.097 Uiso 1 1 calc R
C69 C -0.2284(6) 0.8430(6) -0.2038(3) 0.0843(17) Uani 1 1 d .
H69 H -0.2960 0.8217 -0.2347 0.101 Uiso 1 1 calc R
C70 C -0.1841(5) 0.9444(5) -0.2036(3) 0.0702(13) Uani 1 1 d .
C71 C -0.0872(4) 0.9754(4) -0.1575(2) 0.0632(11) Uani 1 1 d .
H71 H -0.0592 1.0433 -0.1572 0.076 Uiso 1 1 calc R
C72 C -0.0274(4) 0.9080(3) -0.1100(2) 0.0560(9) Uani 1 1 d .
C73 C 0.0747(4) 0.9498(3) -0.0653(2) 0.0517(9) Uani 1 1 d .
H73 H 0.0893 1.0199 -0.0675 0.062 Uiso 1 1 calc R
C74 C 0.2534(4) 0.9513(3) 0.0166(2) 0.0506(9) Uani 1 1 d .
C75 C 0.2951(5) 1.0503(4) 0.0079(3) 0.0694(12) Uani 1 1 d .
H75 H 0.2529 1.0905 -0.0251 0.083 Uiso 1 1 calc R
C76 C 0.4015(6) 1.0909(4) 0.0489(3) 0.0808(16) Uani 1 1 d .
H76 H 0.4283 1.1580 0.0423 0.097 Uiso 1 1 calc R
C77 C 0.4657(5) 1.0353(4) 0.0973(3) 0.0779(14) Uani 1 1 d .
H77 H 0.5359 1.0642 0.1233 0.093 Uiso 1 1 calc R
C78 C 0.4265(4) 0.9331(4) 0.1086(3) 0.0606(10) Uani 1 1 d .
C79 C 0.4862(4) 0.8708(4) 0.1581(3) 0.0676(12) Uani 1 1 d .
H79 H 0.5573 0.8955 0.1854 0.081 Uiso 1 1 calc R
C80 C 0.4411(5) 0.7743(4) 0.1666(2) 0.0663(11) Uani 1 1 d .
H80 H 0.4806 0.7323 0.1995 0.080 Uiso 1 1 calc R
C81 C 0.3332(4) 0.7391(4) 0.1246(2) 0.0597(10) Uani 1 1 d .
H81 H 0.3014 0.6733 0.1310 0.072 Uiso 1 1 calc R
C82 C 0.3191(4) 0.8924(3) 0.0681(2) 0.0487(8) Uani 1 1 d .

loop_
_atom_site_aniso_label
_atom_site_aniso_U_11
_atom_site_aniso_U_22
_atom_site_aniso_U_33
_atom_site_aniso_U_23
_atom_site_aniso_U_13
_atom_site_aniso_U_12
Fe1 0.0500(3) 0.0382(3) 0.0499(3) -0.0004(2) 0.0136(2) 0.0010(2)
Cl1 0.0691(7) 0.1193(11) 0.0739(8) -0.0169(7) 0.0279(6) 0.0050(7)
Cl2 0.0794(9) 0.1463(16) 0.0780(9) -0.0141(9) -0.0118(7) -0.0149(9)
O1 0.0572(17) 0.0506(15) 0.0659(17) 0.0017(13) 0.0173(14) -0.0096(12)
O2 0.0584(18) 0.0556(17) 0.083(2) 0.0069(15) 0.0069(16) 0.0101(14)
N1 0.0406(15) 0.0440(16) 0.0564(18) 0.0061(13) 0.0048(13) -0.0024(12)
N2 0.0447(17) 0.069(2) 0.0467(17) 0.0076(15) 0.0152(13) 0.0038(15)
N3 0.0414(16) 0.0437(16) 0.0567(18) 0.0055(13) 0.0074(13) 0.0002(12)
N4 0.0448(16) 0.0514(17) 0.0485(16) 0.0052(13) 0.0093(13) -0.0005(13)
C1 0.0432(19) 0.061(2) 0.052(2) 0.0092(17) 0.0078(16) -0.0039(16)
C2 0.058(2) 0.068(3) 0.064(3) 0.010(2) 0.015(2) -0.010(2)
C3 0.051(2) 0.094(4) 0.057(2) 0.014(2) 0.0142(19) -0.011(2)
C4 0.051(2) 0.091(3) 0.047(2) -0.007(2) 0.0096(17) 0.006(2)
C5 0.047(2) 0.065(2) 0.060(2) 0.0002(19) 0.0084(17) -0.0002(18)
C6 0.0418(18) 0.056(2) 0.051(2) -0.0014(16) 0.0066(15) -0.0022(15)
C7 0.0454(19) 0.049(2) 0.054(2) -0.0042(16) 0.0077(16) -0.0030(15)
C8 0.0390(18) 0.055(2) 0.059(2) 0.0125(17) -0.0012(16) -0.0062(15)
C9 0.055(2) 0.053(2) 0.085(3) 0.012(2) -0.003(2) -0.0075(19)
C10 0.076(3) 0.065(3) 0.101(4) 0.027(3) -0.014(3) -0.025(3)
C11 0.052(3) 0.107(4) 0.098(4) 0.043(4) 0.008(3) -0.021(3)
C12 0.044(2) 0.100(4) 0.067(3) 0.034(3) 0.006(2) -0.010(2)
C13 0.050(3) 0.153(6) 0.066(3) 0.044(4) 0.021(2) 0.006(3)
C14 0.066(3) 0.125(5) 0.062(3) 0.020(3) 0.023(2) 0.017(3)
C15 0.057(3) 0.096(4) 0.058(3) 0.004(2) 0.017(2) 0.014(2)
C16 0.0350(18) 0.079(3) 0.052(2) 0.0225(19) 0.0052(15) 0.0003(17)
C17 0.047(2) 0.068(3) 0.062(2) 0.014(2) 0.0129(18) 0.0062(19)
C18 0.074(3) 0.081(3) 0.067(3) 0.013(2) 0.004(2) 0.015(3)
C19 0.067(3) 0.116(5) 0.060(3) 0.017(3) 0.002(2) 0.017(3)
C20 0.050(2) 0.111(4) 0.060(3) -0.001(3) 0.003(2) -0.007(3)
C21 0.048(2) 0.076(3) 0.068(3) -0.001(2) 0.012(2) -0.001(2)
C22 0.045(2) 0.064(2) 0.054(2) 0.0037(17) 0.0092(16) -0.0017(17)
C23 0.0461(19) 0.0474(19) 0.058(2) 0.0024(16) 0.0126(17) 0.0019(15)
C24 0.048(2) 0.048(2) 0.061(2) 0.0101(17) 0.0105(17) 0.0036(16)
C25 0.069(3) 0.056(2) 0.076(3) -0.001(2) -0.003(2) 0.007(2)
C26 0.077(3) 0.055(3) 0.104(4) 0.006(3) -0.007(3) 0.018(2)
C27 0.069(3) 0.071(3) 0.088(4) 0.013(3) -0.006(3) 0.014(2)
C28 0.053(2) 0.060(2) 0.066(3) 0.0121(19) 0.0101(19) 0.0054(18)
C29 0.050(2) 0.084(3) 0.069(3) 0.014(2) -0.004(2) 0.002(2)
C30 0.057(2) 0.079(3) 0.058(2) -0.002(2) 0.000(2) -0.011(2)
C31 0.049(2) 0.066(3) 0.055(2) -0.0018(18) 0.0061(17) -0.0020(18)
C32 0.0409(18) 0.055(2) 0.053(2) 0.0107(16) 0.0102(15) -0.0006(15)
Fe51 0.0579(4) 0.0400(3) 0.0522(3) 0.0072(2) 0.0143(3) -0.0031(2)
Cl51 0.0732(8) 0.1269(12) 0.0721(8) 0.0130(7) 0.0258(6) -0.0160(8)
Cl52 0.0818(10) 0.1436(15) 0.0791(9) 0.0219(9) -0.0028(7) 0.0212(9)
O51 0.072(2) 0.0523(16) 0.075(2) 0.0042(14) 0.0244(16) 0.0103(14)
O52 0.073(2) 0.0620(19) 0.085(2) 0.0018(17) 0.0038(18) -0.0163(16)
N51 0.0394(15) 0.0425(15) 0.0573(18) 0.0000(13) 0.0036(13) 0.0000(12)
N52 0.0442(17) 0.072(2) 0.0506(18) 0.0010(15) 0.0152(14) -0.0028(15)
N53 0.0482(17) 0.0474(17) 0.0593(19) 0.0019(14) 0.0125(15) -0.0040(13)
N54 0.0483(17) 0.0539(18) 0.0500(17) 0.0009(14) 0.0127(14) 0.0007(14)
C51 0.052(2) 0.060(2) 0.055(2) -0.0020(18) 0.0056(18) 0.0023(18)
C52 0.066(3) 0.076(3) 0.069(3) -0.006(2) 0.014(2) 0.010(2)
C53 0.057(3) 0.096(4) 0.058(3) -0.007(2) 0.014(2) 0.008(2)
C54 0.054(2) 0.087(3) 0.048(2) 0.005(2) 0.0054(18) -0.006(2)
C55 0.047(2) 0.067(3) 0.056(2) 0.0084(19) 0.0079(17) -0.0049(18)
C56 0.0449(19) 0.058(2) 0.051(2) 0.0027(16) -0.0015(16) -0.0033(16)
C57 0.0437(19) 0.0452(19) 0.056(2) 0.0041(15) 0.0005(16) -0.0027(15)
C58 0.0390(18) 0.053(2) 0.063(2) -0.0059(17) -0.0020(16) 0.0007(15)
C59 0.059(3) 0.054(2) 0.085(3) -0.008(2) -0.001(2) 0.007(2)
C60 0.066(3) 0.065(3) 0.125(5) -0.024(3) -0.006(3) 0.016(3)
C61 0.055(3) 0.102(4) 0.103(4) -0.049(4) -0.004(3) 0.023(3)
C62 0.043(2) 0.099(4) 0.066(3) -0.025(3) 0.0030(19) 0.005(2)
C63 0.052(3) 0.140(6) 0.067(3) -0.034(3) 0.017(2) -0.002(3)
C64 0.065(3) 0.154(6) 0.057(3) -0.007(3) 0.024(2) -0.019(4)
C65 0.062(3) 0.102(4) 0.058(3) 0.010(2) 0.018(2) -0.016(3)
C66 0.0379(18) 0.065(2) 0.055(2) -0.0108(18) 0.0023(16) -0.0012(16)
C67 0.056(2) 0.071(3) 0.057(2) -0.001(2) 0.0168(19) -0.005(2)
C68 0.072(3) 0.096(4) 0.075(3) -0.007(3) 0.013(3) -0.023(3)
C69 0.066(3) 0.131(5) 0.056(3) -0.007(3) 0.003(2) -0.009(3)
C70 0.056(3) 0.098(4) 0.057(3) 0.005(2) 0.007(2) 0.014(2)
C71 0.051(2) 0.076(3) 0.065(3) 0.008(2) 0.014(2) 0.008(2)
C72 0.048(2) 0.066(2) 0.055(2) -0.0035(18) 0.0145(17) 0.0003(18)
C73 0.0441(19) 0.051(2) 0.061(2) 0.0050(17) 0.0129(17) 0.0006(16)
C74 0.0461(19) 0.0451(19) 0.062(2) -0.0025(16) 0.0137(17) -0.0034(15)
C75 0.066(3) 0.056(2) 0.086(3) 0.007(2) 0.000(2) -0.008(2)
C76 0.075(3) 0.055(3) 0.110(4) 0.003(3) -0.005(3) -0.022(2)
C77 0.065(3) 0.071(3) 0.096(4) -0.006(3) -0.003(3) -0.017(2)
C78 0.050(2) 0.063(2) 0.070(3) -0.005(2) 0.0106(19) -0.0020(18)
C79 0.047(2) 0.084(3) 0.070(3) -0.007(2) -0.002(2) -0.006(2)
C80 0.061(3) 0.079(3) 0.058(2) 0.006(2) -0.002(2) 0.009(2)
C81 0.057(2) 0.063(3) 0.060(2) 0.0062(19) 0.0072(19) 0.0002(19)
C82 0.0429(18) 0.050(2) 0.054(2) -0.0043(16) 0.0131(16) -0.0043(15)

loop_
_atom_type_symbol
_atom_type_description
_atom_type_scat_dispersion_real
_atom_type_scat_dispersion_imag
_atom_type_scat_source
C C 0.0181 0.0091 'International Tables Vol C Tables 4.2.6.8 and 6.1.1.4'
H H 0.0000 0.0000 'International Tables Vol C Tables 4.2.6.8 and 6.1.1.4'
N N 0.0311 0.0180 'International Tables Vol C Tables 4.2.6.8 and 6.1.1.4'
O O 0.0492 0.0322 'International Tables Vol C Tables 4.2.6.8 and 6.1.1.4'
Cl Cl 0.3639 0.7018 'International Tables Vol C Tables 4.2.6.8 and 6.1.1.4'
Fe Fe -1.1336 3.1974 'International Tables Vol C Tables 4.2.6.8 and 6.1.1.4'

loop_
_exptl_crystal_face_index_h
_exptl_crystal_face_index_k
_exptl_crystal_face_index_l
_exptl_crystal_face_perp_dist
6 0 6 0.0180
-6 0 -6 0.0280
0 -8 6 0.0967
-2 8 -1 0.1202
6 0 -7 0.0075
-6 0 7 0.0165

loop_
_geom_angle_atom_site_label_1
_geom_angle_atom_site_label_2
_geom_angle_atom_site_label_3
_geom_angle
O1 Fe1 N1 92.03(13)
O1 Fe1 N2 173.54(14)
O1 Fe1 N3 90.67(13)
O1 Fe1 N4 90.38(13)
O2 Fe1 O1 92.25(14)
O2 Fe1 N1 91.60(14)
O2 Fe1 N2 89.82(15)
O2 Fe1 N3 92.41(14)
O2 Fe1 N4 172.99(13)
N1 Fe1 N2 81.79(14)
N1 Fe1 N4 94.80(14)
N2 Fe1 N4 88.26(13)
N3 Fe1 N1 175.08(13)
N3 Fe1 N2 95.36(14)
N3 Fe1 N4 81.06(14)
C1 O1 Fe1 127.4(3)
C17 O2 Fe1 127.2(3)
C7 N1 Fe1 126.1(3)
C7 N1 C8 120.7(3)
C8 N1 Fe1 113.3(3)
C15 N2 Fe1 127.5(4)
C15 N2 C16 120.0(4)
C16 N2 Fe1 112.6(3)
C23 N3 Fe1 125.6(3)
C23 N3 C24 119.6(3)
C24 N3 Fe1 114.5(3)
C31 N4 Fe1 128.3(3)
C31 N4 C32 118.6(4)
C32 N4 Fe1 113.1(3)
O1 C1 C2 118.9(4)
O1 C1 C6 125.4(3)
C2 C1 C6 115.7(4)
C1 C2 H2 118.5
C3 C2 C1 122.9(5)
C3 C2 H2 118.5
C2 C3 H3 119.8
C2 C3 C4 120.4(4)
C4 C3 H3 119.8
C3 C4 Cl1 119.7(4)
C5 C4 Cl1 119.9(4)
C5 C4 C3 120.4(4)
C4 C5 H5 119.9
C4 C5 C6 120.2(4)
C6 C5 H5 119.9
C1 C6 C7 123.4(4)
C5 C6 C1 120.4(4)
C5 C6 C7 116.2(4)
N1 C7 C6 125.5(4)
N1 C7 H7 117.3
C6 C7 H7 117.3
C9 C8 N1 126.5(4)
C9 C8 C16 119.4(4)
C16 C8 N1 114.1(4)
C8 C9 H9 120.4
C8 C9 C10 119.1(5)
C10 C9 H9 120.4
C9 C10 H10 119.2
C11 C10 C9 121.7(5)
C11 C10 H10 119.2
C10 C11 H11 119.7
C10 C11 C12 120.6(4)
C12 C11 H11 119.7
C11 C12 C13 124.9(5)
C11 C12 C16 117.8(5)
C13 C12 C16 117.3(5)
C12 C13 H13 119.5
C14 C13 C12 121.0(5)
C14 C13 H13 119.5
C13 C14 H14 120.9
C13 C14 C15 118.3(5)
C15 C14 H14 120.9
N2 C15 C14 123.1(6)
N2 C15 H15 118.5
C14 C15 H15 118.5
N2 C16 C8 118.2(3)
N2 C16 C12 120.3(4)
C8 C16 C12 121.4(5)
O2 C17 C18 118.5(4)
O2 C17 C22 125.4(4)
C18 C17 C22 116.1(5)
C17 C18 H18 118.9
C19 C18 C17 122.3(5)
C19 C18 H18 118.9
C18 C19 H19 120.0
C18 C19 C20 120.0(5)
C20 C19 H19 120.0
C19 C20 Cl2 119.5(4)
C21 C20 Cl2 119.8(5)
C21 C20 C19 120.8(5)
C20 C21 H21 119.8
C20 C21 C22 120.4(5)
C22 C21 H21 119.8
C17 C22 C23 123.7(4)
C21 C22 C17 120.5(4)
C21 C22 C23 115.7(4)
N3 C23 C22 124.8(4)
N3 C23 H23 117.6
C22 C23 H23 117.6
N3 C24 C32 113.8(3)
C25 C24 N3 127.5(4)
C25 C24 C32 118.8(4)
C24 C25 H25 119.8
C24 C25 C26 120.4(5)
C26 C25 H25 119.8
C25 C26 H26 119.4
C27 C26 C25 121.2(5)
C27 C26 H26 119.4
C26 C27 H27 119.7
C26 C27 C28 120.6(5)
C28 C27 H27 119.7
C27 C28 C32 117.7(5)
C29 C28 C27 124.8(5)
C29 C28 C32 117.5(4)
C28 C29 H29 119.9
C30 C29 C28 120.3(4)
C30 C29 H29 119.9
C29 C30 H30 120.5
C29 C30 C31 119.0(4)
C31 C30 H30 120.5
N4 C31 C30 123.4(4)
N4 C31 H31 118.3
C30 C31 H31 118.3
N4 C32 C24 117.5(4)
N4 C32 C28 121.2(4)
C28 C32 C24 121.3(4)
O51 Fe51 O52 94.76(16)
O51 Fe51 N51 89.41(13)
O51 Fe51 N52 167.21(14)
O51 Fe51 N53 96.25(13)
O51 Fe51 N54 91.86(14)
O52 Fe51 N51 99.95(14)
O52 Fe51 N52 89.87(15)
O52 Fe51 N53 88.79(14)
O52 Fe51 N54 165.83(14)
N51 Fe51 N52 78.04(14)
N51 Fe51 N53 169.19(13)
N51 Fe51 N54 92.62(13)
N53 Fe51 N52 95.76(14)
N53 Fe51 N54 78.03(14)
N54 Fe51 N52 86.34(13)
C51 O51 Fe51 130.1(3)
C67 O52 Fe51 129.8(3)
C57 N51 Fe51 124.9(3)
C57 N51 C58 120.2(3)
C58 N51 Fe51 114.9(3)
C65 N52 Fe51 127.0(4)
C65 N52 C66 118.7(4)
C66 N52 Fe51 114.3(3)
C73 N53 Fe51 124.3(3)
C73 N53 C74 120.4(3)
C74 N53 Fe51 114.9(3)
C81 N54 Fe51 127.0(3)
C81 N54 C82 118.7(4)
C82 N54 Fe51 114.3(3)
O51 C51 C52 118.9(4)
O51 C51 C56 124.5(4)
C56 C51 C52 116.6(4)
C51 C52 H52 119.0
C53 C52 C51 121.9(5)
C53 C52 H52 119.0
C52 C53 H53 119.9
C52 C53 C54 120.2(4)
C54 C53 H53 119.9
C53 C54 Cl51 119.2(4)
C55 C54 Cl51 119.9(4)
C55 C54 C53 120.9(4)
C54 C55 H55 119.8
C54 C55 C56 120.5(4)
C56 C55 H55 119.8
C51 C56 C57 124.3(4)
C55 C56 C51 119.8(4)
C55 C56 C57 115.9(4)
N51 C57 C56 126.5(4)
N51 C57 H57 116.8
C56 C57 H57 116.8
C59 C58 N51 126.1(4)
C59 C58 C66 119.0(4)
C66 C58 N51 115.0(4)
C58 C59 H59 119.7
C58 C59 C60 120.7(5)
C60 C59 H59 119.7
C59 C60 H60 119.3
C61 C60 C59 121.5(6)
C61 C60 H60 119.3
C60 C61 H61 119.9
C60 C61 C62 120.1(5)
C62 C61 H61 119.9
C63 C62 C61 123.8(5)
C63 C62 C66 117.9(6)
C66 C62 C61 118.4(5)
C62 C63 H63 120.5
C64 C63 C62 118.9(5)
C64 C63 H63 120.5
C63 C64 H64 120.0
C63 C64 C65 120.0(5)
C65 C64 H64 120.0
N52 C65 C64 122.8(6)
N52 C65 H65 118.6
C64 C65 H65 118.6
N52 C66 C58 117.8(3)
N52 C66 C62 121.8(4)
C62 C66 C58 120.4(4)
O52 C67 C68 118.9(5)
O52 C67 C72 124.4(4)
C72 C67 C68 116.7(5)
C67 C68 H68 119.0
C69 C68 C67 121.9(6)
C69 C68 H68 119.0
C68 C69 H69 119.8
C68 C69 C70 120.5(5)
C70 C69 H69 119.8
C69 C70 Cl52 119.5(4)
C71 C70 Cl52 121.1(5)
C71 C70 C69 119.4(5)
C70 C71 H71 118.9
C70 C71 C72 122.1(5)
C72 C71 H71 118.9
C71 C72 C67 119.3(4)
C71 C72 C73 116.4(4)
C73 C72 C67 124.3(4)
N53 C73 C72 126.8(4)
N53 C73 H73 116.6
C72 C73 H73 116.6
N53 C74 C82 115.2(3)
C75 C74 N53 126.3(4)
C75 C74 C82 118.5(4)
C74 C75 H75 119.9
C74 C75 C76 120.2(5)
C76 C75 H75 119.9
C75 C76 H76 119.0
C77 C76 C75 121.9(5)
C77 C76 H76 119.0
C76 C77 H77 119.9
C76 C77 C78 120.2(5)
C78 C77 H77 119.9
C79 C78 C77 124.0(5)
C79 C78 C82 118.0(4)
C82 C78 C77 118.0(5)
C78 C79 H79 119.8
C80 C79 C78 120.3(4)
C80 C79 H79 119.8
C79 C80 H80 120.7
C79 C80 C81 118.5(5)
C81 C80 H80 120.7
N54 C81 C80 123.1(4)
N54 C81 H81 118.5
C80 C81 H81 118.5
N54 C82 C74 117.5(4)
N54 C82 C78 121.3(4)
C78 C82 C74 121.1(4)

loop_
_geom_bond_atom_site_label_1
_geom_bond_atom_site_label_2
_geom_bond_distance
Fe1 O1 1.968(3)
Fe1 O2 1.954(4)
Fe1 N1 2.001(3)
Fe1 N2 2.028(3)
Fe1 N3 1.995(3)
Fe1 N4 2.030(3)
Cl1 C4 1.746(4)
Cl2 C20 1.747(6)
O1 C1 1.288(5)
O2 C17 1.294(6)
N1 C7 1.295(5)
N1 C8 1.427(5)
N2 C15 1.316(6)
N2 C16 1.367(6)
N3 C23 1.307(5)
N3 C24 1.411(5)
N4 C31 1.319(6)
N4 C32 1.366(5)
C1 C2 1.425(6)
C1 C6 1.437(6)
C2 H2 0.9300
C2 C3 1.354(7)
C3 H3 0.9300
C3 C4 1.383(8)
C4 C5 1.380(6)
C5 H5 0.9300
C5 C6 1.405(6)
C6 C7 1.439(5)
C7 H7 0.9300
C8 C9 1.365(6)
C8 C16 1.405(6)
C9 H9 0.9300
C9 C10 1.429(7)
C10 H10 0.9300
C10 C11 1.352(9)
C11 H11 0.9300
C11 C12 1.399(9)
C12 C13 1.408(9)
C12 C16 1.419(5)
C13 H13 0.9300
C13 C14 1.358(10)
C14 H14 0.9300
C14 C15 1.392(7)
C15 H15 0.9300
C17 C18 1.422(7)
C17 C22 1.435(6)
C18 H18 0.9300
C18 C19 1.369(9)
C19 H19 0.9300
C19 C20 1.399(9)
C20 C21 1.358(7)
C21 H21 0.9300
C21 C22 1.411(7)
C22 C23 1.438(6)
C23 H23 0.9300
C24 C25 1.366(6)
C24 C32 1.416(6)
C25 H25 0.9300
C25 C26 1.412(7)
C26 H26 0.9300
C26 C27 1.360(8)
C27 H27 0.9300
C27 C28 1.414(7)
C28 C29 1.406(7)
C28 C32 1.415(6)
C29 H29 0.9300
C29 C30 1.346(7)
C30 H30 0.9300
C30 C31 1.391(7)
C31 H31 0.9300
Fe51 O51 1.993(3)
Fe51 O52 2.005(4)
Fe51 N51 2.085(3)
Fe51 N52 2.133(3)
Fe51 N53 2.089(3)
Fe51 N54 2.131(4)
Cl51 C54 1.752(5)
Cl52 C70 1.743(5)
O51 C51 1.286(5)
O52 C67 1.286(6)
N51 C57 1.304(5)
N51 C58 1.426(5)
N52 C65 1.317(6)
N52 C66 1.360(6)
N53 C73 1.304(6)
N53 C74 1.418(5)
N54 C81 1.320(6)
N54 C82 1.364(5)
C51 C52 1.430(6)
C51 C56 1.426(6)
C52 H52 0.9300
C52 C53 1.368(7)
C53 H53 0.9300
C53 C54 1.384(8)
C54 C55 1.362(6)
C55 H55 0.9300
C55 C56 1.421(6)
C56 C57 1.428(6)
C57 H57 0.9300
C58 C59 1.374(6)
C58 C66 1.418(6)
C59 H59 0.9300
C59 C60 1.391(7)
C60 H60 0.9300
C60 C61 1.358(10)
C61 H61 0.9300
C61 C62 1.419(9)
C62 C63 1.407(9)
C62 C66 1.409(6)
C63 H63 0.9300
C63 C64 1.359(10)
C64 H64 0.9300
C64 C65 1.392(8)
C65 H65 0.9300
C67 C68 1.428(8)
C67 C72 1.422(7)
C68 H68 0.9300
C68 C69 1.363(9)
C69 H69 0.9300
C69 C70 1.397(9)
C70 C71 1.355(7)
C71 H71 0.9300
C71 C72 1.410(7)
C72 C73 1.422(6)
C73 H73 0.9300
C74 C75 1.376(6)
C74 C82 1.420(6)
C75 H75 0.9300
C75 C76 1.409(7)
C76 H76 0.9300
C76 C77 1.348(8)
C77 H77 0.9300
C77 C78 1.418(7)
C78 C79 1.394(7)
C78 C82 1.413(6)
C79 H79 0.9300
C79 C80 1.356(7)
C80 H80 0.9300
C80 C81 1.407(7)
C81 H81 0.9300

loop_
_geom_torsion_atom_site_label_1
_geom_torsion_atom_site_label_2
_geom_torsion_atom_site_label_3
_geom_torsion_atom_site_label_4
_geom_torsion
Fe1 O1 C1 C2 -177.2(3)
Fe1 O1 C1 C6 4.4(6)
Fe1 O2 C17 C18 177.0(3)
Fe1 O2 C17 C22 -1.7(6)
Fe1 N1 C7 C6 4.4(6)
Fe1 N1 C8 C9 177.9(4)
Fe1 N1 C8 C16 -0.7(4)
Fe1 N2 C15 C14 -178.4(4)
Fe1 N2 C16 C8 -0.4(5)
Fe1 N2 C16 C12 179.2(3)
Fe1 N3 C23 C22 11.3(6)
Fe1 N3 C24 C25 -179.3(4)
Fe1 N3 C24 C32 0.6(4)
Fe1 N4 C31 C30 -177.1(3)
Fe1 N4 C32 C24 -2.5(4)
Fe1 N4 C32 C28 177.5(3)
Cl1 C4 C5 C6 -177.5(3)
Cl2 C20 C21 C22 177.3(3)
O1 C1 C2 C3 -177.3(4)
O1 C1 C6 C5 176.5(4)
O1 C1 C6 C7 -1.9(7)
O2 C17 C18 C19 178.6(5)
O2 C17 C22 C21 -179.0(4)
O2 C17 C22 C23 -1.2(7)
N1 C8 C9 C10 179.9(4)
N1 C8 C16 N2 0.8(5)
N1 C8 C16 C12 -178.9(4)
N3 C24 C25 C26 178.1(5)
N3 C24 C32 N4 1.3(5)
N3 C24 C32 C28 -178.8(4)
C1 C2 C3 C4 0.0(8)
C1 C6 C7 N1 -2.9(7)
C2 C1 C6 C5 -2.0(6)
C2 C1 C6 C7 179.6(4)
C2 C3 C4 Cl1 176.8(4)
C2 C3 C4 C5 -0.7(7)
C3 C4 C5 C6 -0.1(7)
C4 C5 C6 C1 1.5(7)
C4 C5 C6 C7 179.9(4)
C5 C6 C7 N1 178.7(4)
C6 C1 C2 C3 1.3(7)
C7 N1 C8 C9 -1.8(7)
C7 N1 C8 C16 179.6(4)
C8 N1 C7 C6 -176.0(4)
C8 C9 C10 C11 0.1(8)
C9 C8 C16 N2 -178.0(4)
C9 C8 C16 C12 2.4(6)
C9 C10 C11 C12 0.4(9)
C10 C11 C12 C13 177.8(5)
C10 C11 C12 C16 0.4(8)
C11 C12 C13 C14 -179.1(6)
C11 C12 C16 N2 178.6(4)
C11 C12 C16 C8 -1.8(7)
C12 C13 C14 C15 2.4(9)
C13 C12 C16 N2 0.9(6)
C13 C12 C16 C8 -179.4(4)
C13 C14 C15 N2 -2.6(9)
C15 N2 C16 C8 179.3(4)
C15 N2 C16 C12 -1.1(6)
C16 N2 C15 C14 1.9(7)
C16 C8 C9 C10 -1.5(7)
C16 C12 C13 C14 -1.7(8)
C17 C18 C19 C20 0.9(8)
C17 C22 C23 N3 -4.0(6)
C18 C17 C22 C21 2.2(6)
C18 C17 C22 C23 -180.0(4)
C18 C19 C20 Cl2 -177.6(4)
C18 C19 C20 C21 1.4(8)
C19 C20 C21 C22 -1.8(7)
C20 C21 C22 C17 -0.1(7)
C20 C21 C22 C23 -178.1(4)
C21 C22 C23 N3 173.9(4)
C22 C17 C18 C19 -2.6(7)
C23 N3 C24 C25 6.9(6)
C23 N3 C24 C32 -173.1(3)
C24 N3 C23 C22 -175.7(4)
C24 C25 C26 C27 1.8(9)
C25 C24 C32 N4 -178.8(4)
C25 C24 C32 C28 1.2(6)
C25 C26 C27 C28 -1.0(10)
C26 C27 C28 C29 179.4(5)
C26 C27 C28 C32 0.3(8)
C27 C28 C29 C30 -179.0(5)
C27 C28 C32 N4 179.6(4)
C27 C28 C32 C24 -0.4(6)
C28 C29 C30 C31 0.1(7)
C29 C28 C32 N4 0.4(6)
C29 C28 C32 C24 -179.6(4)
C29 C30 C31 N4 -0.9(7)
C31 N4 C32 C24 178.9(4)
C31 N4 C32 C28 -1.1(6)
C32 N4 C31 C30 1.4(6)
C32 C24 C25 C26 -1.9(7)
C32 C28 C29 C30 0.1(7)
Fe51 O51 C51 C52 177.6(3)
Fe51 O51 C51 C56 -3.9(7)
Fe51 O52 C67 C68 -172.5(4)
Fe51 O52 C67 C72 7.3(7)
Fe51 N51 C57 C56 -7.0(6)
Fe51 N51 C58 C59 -178.1(4)
Fe51 N51 C58 C66 0.9(4)
Fe51 N52 C65 C64 178.4(4)
Fe51 N52 C66 C58 1.0(5)
Fe51 N52 C66 C62 -178.8(3)
Fe51 N53 C73 C72 -12.3(6)
Fe51 N53 C74 C75 180.0(4)
Fe51 N53 C74 C82 0.6(4)
Fe51 N54 C81 C80 177.4(3)
Fe51 N54 C82 C74 1.8(4)
Fe51 N54 C82 C78 -177.9(3)
Cl51 C54 C55 C56 178.0(3)
Cl52 C70 C71 C72 -177.3(3)
O51 C51 C52 C53 177.4(5)
O51 C51 C56 C55 -177.5(4)
O51 C51 C56 C57 2.5(7)
O52 C67 C68 C69 -177.4(5)
O52 C67 C72 C71 177.3(4)
O52 C67 C72 C73 -0.3(7)
N51 C58 C59 C60 179.8(5)
N51 C58 C66 N52 -1.2(5)
N51 C58 C66 C62 178.5(4)
N53 C74 C75 C76 -178.7(5)
N53 C74 C82 N54 -1.6(5)
N53 C74 C82 C78 178.2(4)
C51 C52 C53 C54 0.0(8)
C51 C56 C57 N51 3.5(7)
C52 C51 C56 C55 1.0(6)
C52 C51 C56 C57 -179.0(4)
C52 C53 C54 Cl51 -178.2(4)
C52 C53 C54 C55 1.5(8)
C53 C54 C55 C56 -1.7(7)
C54 C55 C56 C51 0.4(7)
C54 C55 C56 C57 -179.6(4)
C55 C56 C57 N51 -176.5(4)
C56 C51 C52 C53 -1.2(8)
C57 N51 C58 C59 -0.3(6)
C57 N51 C58 C66 178.6(4)
C58 N51 C57 C56 175.4(4)
C58 C59 C60 C61 1.2(9)
C59 C58 C66 N52 177.8(4)
C59 C58 C66 C62 -2.4(6)
C59 C60 C61 C62 -1.7(9)
C60 C61 C62 C63 -177.5(5)
C60 C61 C62 C66 0.1(8)
C61 C62 C63 C64 177.8(5)
C61 C62 C66 N52 -178.3(4)
C61 C62 C66 C58 1.9(7)
C62 C63 C64 C65 -0.6(9)
C63 C62 C66 N52 -0.6(7)
C63 C62 C66 C58 179.7(4)
C63 C64 C65 N52 1.5(9)
C65 N52 C66 C58 -178.9(4)
C65 N52 C66 C62 1.4(7)
C66 N52 C65 C64 -1.8(8)
C66 C58 C59 C60 0.9(7)
C66 C62 C63 C64 0.2(8)
C67 C68 C69 C70 -0.7(9)
C67 C72 C73 N53 3.6(7)
C68 C67 C72 C71 -3.0(6)
C68 C67 C72 C73 179.4(4)
C68 C69 C70 Cl52 177.1(4)
C68 C69 C70 C71 -1.3(8)
C69 C70 C71 C72 1.1(7)
C70 C71 C72 C67 1.1(7)
C70 C71 C72 C73 178.9(4)
C71 C72 C73 N53 -174.1(4)
C72 C67 C68 C69 2.8(8)
C73 N53 C74 C75 -7.5(6)
C73 N53 C74 C82 173.1(3)
C74 N53 C73 C72 175.9(4)
C74 C75 C76 C77 0.1(9)
C75 C74 C82 N54 179.0(4)
C75 C74 C82 C78 -1.3(6)
C75 C76 C77 C78 -0.3(10)
C76 C77 C78 C79 -179.1(6)
C76 C77 C78 C82 -0.2(8)
C77 C78 C79 C80 178.7(5)
C77 C78 C82 N54 -179.2(4)
C77 C78 C82 C74 1.1(6)
C78 C79 C80 C81 -0.2(7)
C79 C78 C82 N54 -0.3(6)
C79 C78 C82 C74 180.0(4)
C79 C80 C81 N54 1.1(7)
C81 N54 C82 C74 -179.1(4)
C81 N54 C82 C78 1.2(6)
C82 N54 C81 C80 -1.6(6)
C82 C74 C75 C76 0.7(7)
C82 C78 C79 C80 -0.2(7)

loop_
_exptl_oxdiff_crystal_face_indexfrac_h
_exptl_oxdiff_crystal_face_indexfrac_k
_exptl_oxdiff_crystal_face_indexfrac_l
_exptl_oxdiff_crystal_face_x
_exptl_oxdiff_crystal_face_y
_exptl_oxdiff_crystal_face_z
6.0000 0.0000 6.0000 0.0450 -1.0424 -0.0235
-6.0000 -0.0000 -6.0000 -0.0450 1.0424 0.0235
-0.0000 -8.0000 6.0000 1.0314 -0.1788 -0.0101
-2.0000 8.0000 -1.0000 -0.8534 0.2639 -0.4258
6.0000 -0.0000 -7.0000 -0.3133 -0.5551 0.8006
-6.0000 0.0000 7.0000 0.3133 0.5551 -0.8006
